data_4505821
loop_
_publ_author_name
'Bhogala, Balakrishna R.'
'Vishweshwar, Peddy'
'Nangia, Ashwini'

_publ_section_title
;
 Four-Fold Inclined Interpenetrated and Three-Fold Parallel
 Interpenetrated Hydrogen Bond Networks in 1,3,5-Cyclohexanetricarboxylic
 Acid Hydrate and Its Molecular Complex with 4,4&#x2018;-Bipyridine
;
_journal_issue 5
_journal_name_full 'Crystal Growth &amp; Design'
_journal_page_first 325
_journal_paper_doi 10.1021/cg025537y
_journal_volume 2
_journal_year 2002
_chemical_formula_sum 'C9 H14 O7'
_chemical_formula_weight 234.20
_chemical_melting_point 493
_chemical_name_common
;
 1,3,5-Cyclohexane tricarboxylic acid mono hydrate
;
_chemical_name_systematic
;
 1,3,5-Cyclohexane tricarboxylic acid mono hydrate
;
_space_group_IT_number 15
_symmetry_cell_setting monoclinic
_symmetry_space_group_name_Hall '-C 2yc'
_symmetry_space_group_name_H-M 'C 1 2/c 1'
_atom_sites_solution_hydrogens geom
_atom_sites_solution_primary direct
_atom_sites_solution_secondary difmap
_audit_creation_method SHELXL-97
_cell_angle_alpha 90.00
_cell_angle_beta 118.34(3)
_cell_angle_gamma 90.00
_cell_formula_units_Z 8
_cell_length_a 22.255(14)
_cell_length_b 6.890(4)
_cell_length_c 16.204(12)
_cell_measurement_reflns_used 1862
_cell_measurement_temperature 93(2)
_cell_measurement_theta_max 24.72
_cell_measurement_theta_min 2.08
_cell_volume 2187(3)
_computing_cell_refinement 'Bruker SMART v5.059 (Bruker, 1999)'
_computing_data_collection 'Bruker SMART v5.059 (Bruker, 1999)'
_computing_data_reduction 'Bruker SAINT v6.02A (Bruker, 2000)'
_computing_molecular_graphics 'PLUTON (Spek, 1992)'
_computing_publication_material 'SHELXL-97 (Sheldrick, 1997)'
_computing_structure_refinement 'SHELXL-97 (Sheldrick, 1997)'
_computing_structure_solution 'SHELXS-97 (Sheldrick, 1990)'
_diffrn_ambient_temperature 93(2)
_diffrn_measured_fraction_theta_full 0.999
_diffrn_measured_fraction_theta_max 0.999
_diffrn_measurement_device_type 'Bruker SMART 1000 CCD'
_diffrn_measurement_method 'phi and \w scans'
_diffrn_radiation_monochromator graphite
_diffrn_radiation_source 'sealed tube'
_diffrn_radiation_type MoK\a
_diffrn_radiation_wavelength 0.71073
_diffrn_reflns_av_R_equivalents 0.0217
_diffrn_reflns_av_sigmaI/netI 0.0180
_diffrn_reflns_limit_h_max 26
_diffrn_reflns_limit_h_min -23
_diffrn_reflns_limit_k_max 8
_diffrn_reflns_limit_k_min -8
_diffrn_reflns_limit_l_max 18
_diffrn_reflns_limit_l_min -19
_diffrn_reflns_number 6482
_diffrn_reflns_theta_full 24.72
_diffrn_reflns_theta_max 24.72
_diffrn_reflns_theta_min 2.08
_diffrn_standards_decay_% 'less than 1'
_exptl_absorpt_coefficient_mu 0.124
_exptl_absorpt_correction_type multi-scan
_exptl_absorpt_process_details 'Bruker (2000), SADABS v2.01, Bruker AXS Inc., Madison, WI, USA'
_exptl_crystal_colour colorless
_exptl_crystal_density_diffrn 1.423
_exptl_crystal_density_meas ?
_exptl_crystal_density_method 'not measured'
_exptl_crystal_description lathes
_exptl_crystal_F_000 992
_exptl_crystal_size_max 0.50
_exptl_crystal_size_mid 0.30
_exptl_crystal_size_min 0.25
_refine_diff_density_max 0.406
_refine_diff_density_min -0.277
_refine_diff_density_rms 0.046
_refine_ls_extinction_method none
_refine_ls_goodness_of_fit_ref 1.028
_refine_ls_hydrogen_treatment refall
_refine_ls_matrix_type full
_refine_ls_number_parameters 201
_refine_ls_number_reflns 1862
_refine_ls_number_restraints 0
_refine_ls_restrained_S_all 1.028
_refine_ls_R_factor_all 0.0433
_refine_ls_R_factor_gt 0.0400
_refine_ls_shift/su_max 0.005
_refine_ls_shift/su_mean 0.000
_refine_ls_structure_factor_coef Fsqd
_refine_ls_weighting_details 'calc w=1/[\s^2^(Fo^2^)+(0.0540P)^2^+3.4786P] where P=(Fo^2^+2Fc^2^)/3'
_refine_ls_weighting_scheme calc
_refine_ls_wR_factor_gt 0.1045
_refine_ls_wR_factor_ref 0.1079
_reflns_number_gt 1708
_reflns_number_total 1862
_reflns_threshold_expression >2sigma(I)
_cod_data_source_file cg025537y_s1.cif
_cod_data_source_block chta
_cod_depositor_comments
;
The following automatic conversions were performed:

'_chemical_melting_point' value '493K' was changed to '493' - the
value should be numeric and without a unit
designator.

'_symmetry_cell_setting' value 'Monoclinic' changed to
'monoclinic' according to
/home/saulius/struct/CIF-dictionaries/cif_core.dic dictionary named
'cif_core.dic' version 2.4.1 from 2010-06-29.

Automatic conversion script
Id: cif_fix_values 1715 2011-07-08 13:25:40Z adriana 

The following automatic conversions were performed:

'_exptl_crystal_density_meas' value 'not measured' was changed to '?'
- the value is perceived as not measured.

Automatic conversion script
Id: cif_fix_values 3008 2015-01-20 13:52:24Z robertas 

The following automatic conversions were performed:

data name '_atom_site_symmetry_multiplicit' was replaced with
'_atom_site_symmetry_multiplicity' as specified in the replacement
file 'data/replacement-values/replacement_tags.lst'.

Automatic conversion script
Id: cif_correct_tags 9268 2022-04-12 08:56:07Z antanas 
;
_cod_original_cell_volume 2187(2)
_cod_original_sg_symbol_H-M C2/c
_cod_database_code 4505821

loop_
_symmetry_equiv_pos_as_xyz
'x, y, z'
'-x, y, -z+1/2'
'x+1/2, y+1/2, z'
'-x+1/2, y+1/2, -z+1/2'
'-x, -y, -z'
'x, -y, z-1/2'
'-x+1/2, -y+1/2, -z'
'x+1/2, -y+1/2, z-1/2'

loop_
_atom_site_label
_atom_site_type_symbol
_atom_site_fract_x
_atom_site_fract_y
_atom_site_fract_z
_atom_site_U_iso_or_equiv
_atom_site_adp_type
_atom_site_occupancy
_atom_site_symmetry_multiplicity
_atom_site_calc_flag
O5B O 0.33876(7) 0.7025(2) 0.02699(9) 0.0289(3) Uani 1 1 d
O5A O 0.24753(6) 0.82376(19) -0.09714(8) 0.0277(3) Uani 1 1 d
O3B O 0.33118(6) 0.71986(19) -0.41781(8) 0.0266(3) Uani 1 1 d
O3A O 0.24381(6) 0.82734(19) -0.39971(9) 0.0266(3) Uani 1 1 d
O1S O 0.53477(8) 1.6229(2) -0.11600(12) 0.0426(4) Uani 1 1 d
C3A C 0.30704(9) 0.7743(2) -0.36690(12) 0.0202(4) Uani 1 1 d
C3 C 0.35075(9) 0.7917(2) -0.26220(12) 0.0212(4) Uani 1 1 d
C6 C 0.38288(9) 0.9930(3) -0.08518(11) 0.0218(4) Uani 1 1 d
O1B O 0.49041(9) 1.2670(3) -0.15900(12) 0.0535(5) Uani 1 1 d
C5 C 0.35198(9) 0.7877(3) -0.10491(12) 0.0219(4) Uani 1 1 d
O1A O 0.44802(11) 1.3428(2) -0.06607(14) 0.0629(6) Uani 1 1 d
C4 C 0.30985(9) 0.7512(3) -0.21047(12) 0.0220(4) Uani 1 1 d
C5A C 0.30721(9) 0.7718(2) -0.05891(12) 0.0215(4) Uani 1 1 d
C2 C 0.38131(9) 0.9976(3) -0.24196(11) 0.0214(4) Uani 1 1 d
C1 C 0.42483(8) 1.0282(3) -0.13577(11) 0.0222(4) Uani 1 1 d
C1A C 0.45470(9) 1.2302(3) -0.11650(12) 0.0264(4) Uani 1 1 d
H2 H 0.3442(10) 1.089(3) -0.2669(13) 0.023(5) Uiso 1 1 d
H4B H 0.2707(10) 0.833(3) -0.2354(13) 0.023(5) Uiso 1 1 d
H3 H 0.3889(10) 0.702(3) -0.2434(13) 0.021(5) Uiso 1 1 d
H1 H 0.4633(10) 0.943(3) -0.1124(13) 0.021(5) Uiso 1 1 d
H5 H 0.3888(11) 0.697(3) -0.0758(14) 0.024(5) Uiso 1 1 d
H4A H 0.2957(10) 0.617(3) -0.2209(13) 0.025(5) Uiso 1 1 d
H6B H 0.4109(10) 1.011(3) -0.0187(14) 0.024(5) Uiso 1 1 d
H6A H 0.3456(10) 1.086(3) -0.1087(13) 0.019(4) Uiso 1 1 d
H2A H 0.4089(10) 1.016(3) -0.2722(13) 0.022(5) Uiso 1 1 d
H1B H 0.5139(14) 1.427(4) -0.1446(19) 0.064(8) Uiso 1 1 d
H3B H 0.2221(14) 0.813(4) -0.454(2) 0.054(8) Uiso 1 1 d
H5B H 0.3100(14) 0.697(4) 0.048(2) 0.055(8) Uiso 1 1 d
H1SB H 0.5819(19) 1.662(5) -0.113(3) 0.097(11) Uiso 1 1 d
H1SA H 0.547(2) 1.641(8) -0.036(4) 0.161(19) Uiso 1 1 d

loop_
_atom_site_aniso_label
_atom_site_aniso_U_11
_atom_site_aniso_U_22
_atom_site_aniso_U_33
_atom_site_aniso_U_23
_atom_site_aniso_U_13
_atom_site_aniso_U_12
O5B 0.0273(7) 0.0416(8) 0.0193(6) 0.0068(5) 0.0122(6) 0.0009(6)
O5A 0.0275(7) 0.0368(7) 0.0217(6) 0.0056(5) 0.0140(5) 0.0027(5)
O3B 0.0278(7) 0.0339(7) 0.0209(6) -0.0053(5) 0.0139(6) 0.0003(5)
O3A 0.0234(7) 0.0369(8) 0.0181(7) -0.0026(5) 0.0088(6) 0.0012(5)
O1S 0.0352(8) 0.0398(8) 0.0540(10) 0.0028(7) 0.0221(7) -0.0033(7)
C3A 0.0238(9) 0.0178(8) 0.0203(8) -0.0017(6) 0.0116(7) -0.0022(7)
C3 0.0216(9) 0.0238(9) 0.0184(8) -0.0012(7) 0.0096(7) 0.0017(7)
C6 0.0233(9) 0.0262(9) 0.0160(8) -0.0025(7) 0.0094(7) -0.0021(7)
O1B 0.0701(12) 0.0562(10) 0.0586(10) -0.0235(8) 0.0505(10) -0.0340(9)
C5 0.0239(9) 0.0234(9) 0.0189(8) 0.0019(7) 0.0106(7) 0.0012(7)
O1A 0.0977(14) 0.0450(10) 0.0863(14) -0.0325(9) 0.0765(13) -0.0348(9)
C4 0.0257(9) 0.0220(9) 0.0196(9) -0.0020(7) 0.0119(7) -0.0034(7)
C5A 0.0269(9) 0.0196(8) 0.0175(8) -0.0014(6) 0.0100(7) -0.0036(7)
C2 0.0216(9) 0.0265(9) 0.0179(8) -0.0005(7) 0.0108(7) -0.0022(7)
C1 0.0187(8) 0.0286(9) 0.0189(8) -0.0016(7) 0.0086(7) -0.0004(7)
C1A 0.0239(9) 0.0356(10) 0.0200(8) -0.0039(8) 0.0108(7) -0.0069(8)

loop_
_atom_type_symbol
_atom_type_description
_atom_type_scat_dispersion_real
_atom_type_scat_dispersion_imag
_atom_type_scat_source
C C 0.0033 0.0016 'International Tables Vol C Tables 4.2.6.8 and 6.1.1.4'
H H 0.0000 0.0000 'International Tables Vol C Tables 4.2.6.8 and 6.1.1.4'
O O 0.0106 0.0060 'International Tables Vol C Tables 4.2.6.8 and 6.1.1.4'

loop_
_geom_angle_atom_site_label_1
_geom_angle_atom_site_label_2
_geom_angle_atom_site_label_3
_geom_angle
O3B C3A O3A 122.79(16)
O3B C3A C3 121.47(16)
O3A C3A C3 115.68(15)
C3A C3 C4 111.64(15)
C3A C3 C2 107.27(14)
C4 C3 C2 111.68(14)
C1 C6 C5 111.20(14)
C5A C5 C4 110.06(15)
C5A C5 C6 107.43(14)
C4 C5 C6 111.05(14)
C3 C4 C5 112.00(15)
O5A C5A O5B 123.24(16)
O5A C5A C5 122.90(16)
O5B C5A C5 113.83(15)
C1 C2 C3 110.18(14)
C1A C1 C6 110.93(14)
C1A C1 C2 109.87(14)
C6 C1 C2 111.01(15)
O1A C1A O1B 123.02(19)
O1A C1A C1 123.97(17)
O1B C1A C1 112.98(16)

loop_
_geom_bond_atom_site_label_1
_geom_bond_atom_site_label_2
_geom_bond_distance
O5B C5A 1.316(2)
O5A C5A 1.223(2)
O3B C3A 1.237(2)
O3A C3A 1.299(2)
C3A C3 1.507(3)
C3 C4 1.527(2)
C3 C2 1.540(2)
C6 C1 1.526(2)
C6 C5 1.539(2)
O1B C1A 1.300(2)
C5 C5A 1.505(3)
C5 C4 1.532(3)
O1A C1A 1.187(2)
C2 C1 1.537(2)
C1 C1A 1.509(3)
